data_1508911
loop_
_publ_author_name
'Lindner, Benjamin D.'
'Coombs, Benjamin A.'
'Schaffroth, Manuel'
'Engelhart, Jens U.'
'Tverskoy, Olena'
'Rominger, Frank'
'Hamburger, Manuel'
'Bunz, Uwe H. F.'

_publ_section_title
;
 From thia- to selenadiazoles: changing interaction priority.
;
_journal_issue 3
_journal_name_full 'Organic letters'
_journal_page_first 666
_journal_page_last 669
_journal_paper_doi 10.1021/ol303490b
_journal_volume 15
_journal_year 2013
_chemical_formula_sum 'C36 H48 N2 S Si2'
_chemical_formula_weight 597.00
_chemical_name_common '"consanguine of 3c" in manuscript'
_chemical_name_systematic
; 
 ? 
;
_space_group_IT_number 2
_symmetry_cell_setting triclinic
_symmetry_space_group_name_Hall '-P 1'
_symmetry_space_group_name_H-M 'P -1'
_atom_sites_solution_hydrogens geom
_atom_sites_solution_primary direct
_atom_sites_solution_secondary difmap
_audit_creation_method SHELXL-97
_cell_angle_alpha 78.043(3)
_cell_angle_beta 81.532(3)
_cell_angle_gamma 80.552(3)
_cell_formula_units_Z 2
_cell_length_a 8.2003(8)
_cell_length_b 13.1453(14)
_cell_length_c 17.1892(16)
_cell_measurement_reflns_used 1418
_cell_measurement_temperature 200(2)
_cell_measurement_theta_max 18.67
_cell_measurement_theta_min 2.19
_cell_volume 1775.8(3)
_computing_cell_refinement 'Bruker SAINT'
_computing_data_collection 'Bruker APEX2'
_computing_data_reduction 'Bruker SAINT'
_computing_molecular_graphics 'Bruker SHELXTL'
_computing_publication_material 'Bruker SHELXTL'
_computing_structure_refinement 'SHELXL-97 (Sheldrick, 2008)'
_computing_structure_solution 'SHELXS-97 (Sheldrick, 2008)'
_diffrn_ambient_temperature 200(2)
_diffrn_measured_fraction_theta_full 1.000
_diffrn_measured_fraction_theta_max 1.000
_diffrn_measurement_device_type 'Bruker APEX-II Quazar'
_diffrn_measurement_method '\f and \w scans'
_diffrn_radiation_monochromator mirror
_diffrn_radiation_source 'ImuS microsource'
_diffrn_radiation_type MoK\a
_diffrn_radiation_wavelength 0.71073
_diffrn_reflns_av_R_equivalents 0.0874
_diffrn_reflns_av_sigmaI/netI 0.1260
_diffrn_reflns_limit_h_max 8
_diffrn_reflns_limit_h_min -8
_diffrn_reflns_limit_k_max 13
_diffrn_reflns_limit_k_min -13
_diffrn_reflns_limit_l_max 16
_diffrn_reflns_limit_l_min -18
_diffrn_reflns_number 12005
_diffrn_reflns_theta_full 22.20
_diffrn_reflns_theta_max 22.20
_diffrn_reflns_theta_min 1.22
_exptl_absorpt_coefficient_mu 0.184
_exptl_absorpt_correction_T_max 0.9909
_exptl_absorpt_correction_T_min 0.9747
_exptl_absorpt_correction_type multi-scan
_exptl_absorpt_process_details
;
Sheldrick, G. M. (2008). <i>SADABS</i>. University of G\"ottingen, Germany.
;
_exptl_crystal_colour blue
_exptl_crystal_density_diffrn 1.117
_exptl_crystal_density_method 'not measured'
_exptl_crystal_description plate
_exptl_crystal_F_000 644
_exptl_crystal_size_max 0.14
_exptl_crystal_size_mid 0.13
_exptl_crystal_size_min 0.05
_refine_diff_density_max 0.209
_refine_diff_density_min -0.272
_refine_diff_density_rms 0.056
_refine_ls_extinction_method none
_refine_ls_goodness_of_fit_ref 0.993
_refine_ls_hydrogen_treatment constr
_refine_ls_matrix_type full
_refine_ls_number_parameters 382
_refine_ls_number_reflns 4475
_refine_ls_number_restraints 0
_refine_ls_restrained_S_all 0.993
_refine_ls_R_factor_all 0.1296
_refine_ls_R_factor_gt 0.0609
_refine_ls_shift/su_max 0.000
_refine_ls_shift/su_mean 0.000
_refine_ls_structure_factor_coef Fsqd
_refine_ls_weighting_details 'calc w=1/[\s^2^(Fo^2^)+(0.0487P)^2^+0.0000P] where P=(Fo^2^+2Fc^2^)/3'
_refine_ls_weighting_scheme calc
_refine_ls_wR_factor_gt 0.1120
_refine_ls_wR_factor_ref 0.1372
_reflns_number_gt 2474
_reflns_number_total 4475
_reflns_threshold_expression >2sigma(I)
_cod_data_source_file ol303490b_si_002.cif
_cod_data_source_block bli38
_cod_depositor_comments
;
The following automatic conversions were performed:

'_symmetry_cell_setting' value 'Triclinic' changed to 'triclinic'
according to /home/saulius/struct/CIF-dictionaries/cif_core.dic
dictionary named 'cif_core.dic' version 2.4.2 from 2011-04-26.

Automatic conversion script
Id: cif_fix_values 1891 2012-01-12 08:04:46Z andrius 
;
_cod_original_sg_symbol_H-M P-1
_cod_database_code 1508911

loop_
_symmetry_equiv_pos_as_xyz
'x, y, z'
'-x, -y, -z'

loop_
_atom_site_label
_atom_site_type_symbol
_atom_site_fract_x
_atom_site_fract_y
_atom_site_fract_z
_atom_site_U_iso_or_equiv
_atom_site_adp_type
_atom_site_occupancy
_atom_site_symmetry_multiplicity
_atom_site_calc_flag
_atom_site_refinement_flags
Si1 Si 0.03115(17) 0.37575(11) 1.23682(8) 0.0312(4) Uani 1 1 d .
Si2 Si 0.66783(18) 0.13609(12) 0.63261(8) 0.0387(4) Uani 1 1 d .
C1 C 0.2378(6) 0.2775(4) 1.1025(3) 0.0280(13) Uani 1 1 d .
C2 C 0.1621(6) 0.3118(4) 1.1589(3) 0.0337(14) Uani 1 1 d .
C3 C 0.5376(6) 0.1654(4) 0.8018(3) 0.0286(13) Uani 1 1 d .
C4 C 0.5934(6) 0.1505(4) 0.7364(3) 0.0342(14) Uani 1 1 d .
C11 C 0.3215(5) 0.2430(4) 1.0313(3) 0.0247(12) Uani 1 1 d .
C12 C 0.4220(5) 0.3075(4) 0.9761(3) 0.0263(12) Uani 1 1 d .
N13 N 0.4597(5) 0.4004(3) 0.9871(2) 0.0328(11) Uani 1 1 d .
S1 S 0.57539(16) 0.44363(10) 0.90683(8) 0.0388(4) Uani 1 1 d .
N15 N 0.5846(5) 0.3537(3) 0.8548(2) 0.0335(11) Uani 1 1 d .
C16 C 0.4945(5) 0.2801(4) 0.9009(3) 0.0267(12) Uani 1 1 d .
C17 C 0.4709(5) 0.1866(4) 0.8796(3) 0.0273(12) Uani 1 1 d .
C18 C 0.3759(5) 0.1191(4) 0.9361(3) 0.0237(12) Uani 1 1 d .
C19 C 0.3541(5) 0.0220(4) 0.9203(3) 0.0256(12) Uani 1 1 d .
H19 H 0.4052 0.0030 0.8711 0.031 Uiso 1 1 calc R
C20 C 0.2614(5) -0.0474(4) 0.9733(3) 0.0282(12) Uani 1 1 d .
C21 C 0.2409(6) -0.1464(4) 0.9567(3) 0.0352(13) Uani 1 1 d .
H21 H 0.2928 -0.1666 0.9080 0.042 Uiso 1 1 calc R
C22 C 0.1490(6) -0.2112(4) 1.0094(3) 0.0397(14) Uani 1 1 d .
H22 H 0.1356 -0.2763 0.9970 0.048 Uiso 1 1 calc R
C23 C 0.0719(6) -0.1842(4) 1.0828(3) 0.0396(14) Uani 1 1 d .
H23 H 0.0073 -0.2313 1.1192 0.047 Uiso 1 1 calc R
C24 C 0.0892(6) -0.0924(4) 1.1018(3) 0.0334(13) Uani 1 1 d .
H24 H 0.0378 -0.0757 1.1516 0.040 Uiso 1 1 calc R
C25 C 0.1844(5) -0.0197(4) 1.0476(3) 0.0279(13) Uani 1 1 d .
C26 C 0.2067(5) 0.0750(4) 1.0651(3) 0.0292(13) Uani 1 1 d .
H26 H 0.1559 0.0929 1.1147 0.035 Uiso 1 1 calc R
C27 C 0.3018(5) 0.1457(4) 1.0120(3) 0.0222(12) Uani 1 1 d .
C31 C 0.1553(6) 0.3601(4) 1.3227(3) 0.0425(15) Uani 1 1 d .
H31 H 0.1970 0.2835 1.3368 0.051 Uiso 1 1 calc R
C32 C 0.3096(6) 0.4164(4) 1.3005(3) 0.0611(18) Uani 1 1 d .
H32A H 0.2751 0.4923 1.2866 0.092 Uiso 1 1 calc R
H32B H 0.3783 0.3918 1.2546 0.092 Uiso 1 1 calc R
H32C H 0.3743 0.4013 1.3462 0.092 Uiso 1 1 calc R
C33 C 0.0551(7) 0.3910(5) 1.3989(3) 0.0674(19) Uani 1 1 d .
H33A H 0.1259 0.3737 1.4424 0.101 Uiso 1 1 calc R
H33B H -0.0409 0.3525 1.4142 0.101 Uiso 1 1 calc R
H33C H 0.0162 0.4666 1.3890 0.101 Uiso 1 1 calc R
C34 C -0.1551(6) 0.3034(4) 1.2679(3) 0.0389(14) Uani 1 1 d .
H34 H -0.2289 0.3367 1.3101 0.047 Uiso 1 1 calc R
C35 C -0.1030(7) 0.1882(4) 1.3044(3) 0.0656(19) Uani 1 1 d .
H35A H -0.2018 0.1522 1.3196 0.098 Uiso 1 1 calc R
H35B H -0.0477 0.1843 1.3520 0.098 Uiso 1 1 calc R
H35C H -0.0260 0.1544 1.2650 0.098 Uiso 1 1 calc R
C36 C -0.2563(6) 0.3103(4) 1.1988(3) 0.0625(18) Uani 1 1 d .
H36A H -0.1835 0.2856 1.1540 0.094 Uiso 1 1 calc R
H36B H -0.3050 0.3834 1.1816 0.094 Uiso 1 1 calc R
H36C H -0.3454 0.2664 1.2165 0.094 Uiso 1 1 calc R
C37 C -0.0271(6) 0.5176(3) 1.1917(3) 0.0333(13) Uani 1 1 d .
H37 H 0.0688 0.5543 1.1948 0.040 Uiso 1 1 calc R
C38 C -0.1794(6) 0.5698(4) 1.2402(3) 0.0568(17) Uani 1 1 d .
H38A H -0.1978 0.6452 1.2183 0.085 Uiso 1 1 calc R
H38B H -0.1592 0.5591 1.2963 0.085 Uiso 1 1 calc R
H38C H -0.2779 0.5384 1.2369 0.085 Uiso 1 1 calc R
C39 C -0.0526(6) 0.5367(4) 1.1031(3) 0.0463(15) Uani 1 1 d .
H39A H -0.1421 0.4990 1.0967 0.069 Uiso 1 1 calc R
H39B H 0.0507 0.5112 1.0721 0.069 Uiso 1 1 calc R
H39C H -0.0827 0.6121 1.0837 0.069 Uiso 1 1 calc R
C41 C 0.6893(7) -0.0092(4) 0.6317(3) 0.0466(15) Uani 1 1 d .
H41 H 0.7768 -0.0441 0.6670 0.056 Uiso 1 1 calc R
C42 C 0.5318(7) -0.0561(5) 0.6682(4) 0.075(2) Uani 1 1 d .
H42A H 0.4422 -0.0253 0.6349 0.113 Uiso 1 1 calc R
H42B H 0.4993 -0.0411 0.7222 0.113 Uiso 1 1 calc R
H42C H 0.5523 -0.1323 0.6709 0.113 Uiso 1 1 calc R
C43 C 0.7517(7) -0.0354(5) 0.5492(3) 0.0666(19) Uani 1 1 d .
H43A H 0.7737 -0.1118 0.5535 0.100 Uiso 1 1 calc R
H43B H 0.8546 -0.0052 0.5283 0.100 Uiso 1 1 calc R
H43C H 0.6671 -0.0061 0.5129 0.100 Uiso 1 1 calc R
C44 C 0.5066(7) 0.2115(5) 0.5675(3) 0.0580(18) Uani 1 1 d .
H44 H 0.4250 0.1622 0.5689 0.070 Uiso 1 1 calc R
C45 C 0.4060(8) 0.3069(5) 0.5952(4) 0.095(3) Uani 1 1 d .
H45A H 0.4796 0.3589 0.5945 0.142 Uiso 1 1 calc R
H45B H 0.3520 0.2865 0.6497 0.142 Uiso 1 1 calc R
H45C H 0.3210 0.3374 0.5592 0.142 Uiso 1 1 calc R
C46 C 0.5768(7) 0.2402(5) 0.4798(3) 0.084(2) Uani 1 1 d .
H46A H 0.4850 0.2658 0.4470 0.126 Uiso 1 1 calc R
H46B H 0.6428 0.1780 0.4623 0.126 Uiso 1 1 calc R
H46C H 0.6477 0.2952 0.4736 0.126 Uiso 1 1 calc R
C47 C 0.8728(6) 0.1869(4) 0.6063(3) 0.0480(16) Uani 1 1 d .
H47 H 0.9049 0.1897 0.5475 0.058 Uiso 1 1 calc R
C48 C 1.0103(6) 0.1147(5) 0.6492(3) 0.0688(19) Uani 1 1 d .
H48A H 1.1138 0.1459 0.6351 0.103 Uiso 1 1 calc R
H48B H 1.0269 0.0463 0.6328 0.103 Uiso 1 1 calc R
H48C H 0.9786 0.1056 0.7072 0.103 Uiso 1 1 calc R
C49 C 0.8617(7) 0.2982(5) 0.6215(4) 0.091(2) Uani 1 1 d .
H49A H 0.8302 0.2984 0.6788 0.136 Uiso 1 1 calc R
H49B H 0.7777 0.3447 0.5909 0.136 Uiso 1 1 calc R
H49C H 0.9701 0.3230 0.6048 0.136 Uiso 1 1 calc R

loop_
_atom_site_aniso_label
_atom_site_aniso_U_11
_atom_site_aniso_U_22
_atom_site_aniso_U_33
_atom_site_aniso_U_23
_atom_site_aniso_U_13
_atom_site_aniso_U_12
Si1 0.0352(9) 0.0267(9) 0.0298(9) -0.0094(7) 0.0051(7) -0.0015(7)
Si2 0.0389(10) 0.0500(11) 0.0267(9) -0.0129(8) 0.0059(7) -0.0059(8)
C1 0.025(3) 0.025(3) 0.031(3) -0.001(3) 0.002(3) -0.007(2)
C2 0.036(3) 0.028(3) 0.033(3) -0.004(3) 0.008(3) -0.005(3)
C3 0.032(3) 0.030(3) 0.024(3) -0.006(3) 0.001(3) -0.008(2)
C4 0.039(3) 0.032(3) 0.032(3) -0.009(3) 0.002(3) -0.007(3)
C11 0.016(3) 0.028(3) 0.029(3) -0.009(3) 0.001(2) 0.002(2)
C12 0.026(3) 0.025(3) 0.026(3) -0.005(3) 0.000(2) 0.000(2)
N13 0.041(3) 0.025(3) 0.031(3) -0.009(2) 0.006(2) -0.006(2)
S1 0.0464(9) 0.0341(9) 0.0364(9) -0.0088(7) 0.0077(7) -0.0151(7)
N15 0.043(3) 0.030(3) 0.028(3) -0.009(2) 0.003(2) -0.010(2)
C16 0.020(3) 0.034(3) 0.023(3) -0.002(3) 0.000(2) -0.003(3)
C17 0.025(3) 0.031(3) 0.027(3) -0.012(3) 0.001(2) -0.003(3)
C18 0.024(3) 0.024(3) 0.024(3) -0.007(2) -0.001(2) -0.004(2)
C19 0.022(3) 0.031(3) 0.024(3) -0.006(2) -0.001(2) -0.003(2)
C20 0.025(3) 0.026(3) 0.033(3) -0.004(3) -0.003(3) -0.002(3)
C21 0.032(3) 0.032(3) 0.041(4) -0.008(3) -0.006(3) -0.001(3)
C22 0.048(4) 0.024(3) 0.048(4) -0.006(3) -0.009(3) -0.005(3)
C23 0.040(4) 0.036(4) 0.040(4) 0.002(3) -0.002(3) -0.010(3)
C24 0.031(3) 0.032(3) 0.033(3) -0.001(3) -0.002(3) -0.004(3)
C25 0.023(3) 0.025(3) 0.033(3) -0.003(3) -0.004(2) 0.003(2)
C26 0.024(3) 0.031(3) 0.030(3) -0.010(3) 0.001(2) 0.003(3)
C27 0.016(3) 0.029(3) 0.021(3) -0.003(2) -0.003(2) -0.002(2)
C31 0.051(4) 0.037(3) 0.036(3) -0.005(3) -0.004(3) 0.000(3)
C32 0.051(4) 0.080(5) 0.055(4) -0.004(4) -0.018(3) -0.019(4)
C33 0.075(5) 0.103(6) 0.030(4) -0.021(4) -0.005(3) -0.021(4)
C34 0.041(4) 0.029(3) 0.043(4) -0.014(3) 0.016(3) -0.006(3)
C35 0.071(5) 0.038(4) 0.079(5) -0.004(3) 0.017(4) -0.016(3)
C36 0.058(4) 0.070(5) 0.069(5) -0.022(4) 0.007(4) -0.036(4)
C37 0.039(3) 0.025(3) 0.039(3) -0.013(3) -0.008(3) -0.003(3)
C38 0.062(4) 0.041(4) 0.061(4) -0.018(3) 0.003(3) 0.014(3)
C39 0.052(4) 0.032(3) 0.055(4) 0.000(3) -0.013(3) -0.010(3)
C41 0.054(4) 0.056(4) 0.036(4) -0.024(3) 0.000(3) -0.011(3)
C42 0.080(5) 0.065(5) 0.085(5) -0.028(4) 0.020(4) -0.030(4)
C43 0.069(5) 0.074(5) 0.062(4) -0.035(4) 0.005(4) -0.008(4)
C44 0.060(4) 0.075(5) 0.034(4) -0.007(3) -0.002(3) -0.001(4)
C45 0.106(6) 0.086(6) 0.077(5) -0.023(4) -0.017(4) 0.045(5)
C46 0.091(5) 0.098(6) 0.044(4) 0.002(4) -0.001(4) 0.015(4)
C47 0.047(4) 0.060(4) 0.037(4) -0.015(3) 0.006(3) -0.011(3)
C48 0.043(4) 0.100(6) 0.067(5) -0.013(4) -0.003(3) -0.026(4)
C49 0.087(5) 0.074(5) 0.121(6) -0.043(5) 0.031(4) -0.042(4)

loop_
_atom_type_symbol
_atom_type_description
_atom_type_scat_dispersion_real
_atom_type_scat_dispersion_imag
_atom_type_scat_source
C C 0.0033 0.0016 'International Tables Vol C Tables 4.2.6.8 and 6.1.1.4'
H H 0.0000 0.0000 'International Tables Vol C Tables 4.2.6.8 and 6.1.1.4'
N N 0.0061 0.0033 'International Tables Vol C Tables 4.2.6.8 and 6.1.1.4'
Si Si 0.0817 0.0704 'International Tables Vol C Tables 4.2.6.8 and 6.1.1.4'
S S 0.1246 0.1234 'International Tables Vol C Tables 4.2.6.8 and 6.1.1.4'

loop_
_geom_angle_atom_site_label_1
_geom_angle_atom_site_label_2
_geom_angle_atom_site_label_3
_geom_angle
C2 Si1 C31 107.8(2)
C2 Si1 C37 107.8(2)
C31 Si1 C37 111.8(2)
C2 Si1 C34 106.0(2)
C31 Si1 C34 110.7(2)
C37 Si1 C34 112.5(2)
C4 Si2 C47 107.1(2)
C4 Si2 C44 108.0(2)
C47 Si2 C44 112.8(3)
C4 Si2 C41 106.0(2)
C47 Si2 C41 111.9(2)
C44 Si2 C41 110.6(3)
C2 C1 C11 175.7(5)
C1 C2 Si1 173.1(5)
C4 C3 C17 178.3(5)
C3 C4 Si2 175.6(5)
C12 C11 C27 117.6(4)
C12 C11 C1 120.0(4)
C27 C11 C1 122.3(4)
N13 C12 C11 124.8(4)
N13 C12 C16 113.7(4)
C11 C12 C16 121.5(4)
C12 N13 S1 105.3(3)
N15 S1 N13 102.2(2)
C16 N15 S1 105.9(3)
N15 C16 C17 125.5(4)
N15 C16 C12 112.8(4)
C17 C16 C12 121.6(4)
C16 C17 C18 117.3(4)
C16 C17 C3 119.6(4)
C18 C17 C3 123.1(4)
C19 C18 C17 120.3(4)
C19 C18 C27 118.0(4)
C17 C18 C27 121.7(4)
C20 C19 C18 122.9(4)
C20 C19 H19 118.5
C18 C19 H19 118.5
C19 C20 C25 119.0(4)
C19 C20 C21 122.4(5)
C25 C20 C21 118.5(4)
C22 C21 C20 120.6(5)
C22 C21 H21 119.7
C20 C21 H21 119.7
C21 C22 C23 121.2(5)
C21 C22 H22 119.4
C23 C22 H22 119.4
C24 C23 C22 120.5(5)
C24 C23 H23 119.7
C22 C23 H23 119.7
C23 C24 C25 120.8(5)
C23 C24 H24 119.6
C25 C24 H24 119.6
C26 C25 C20 119.1(4)
C26 C25 C24 122.6(5)
C20 C25 C24 118.3(5)
C25 C26 C27 122.4(4)
C25 C26 H26 118.8
C27 C26 H26 118.8
C26 C27 C11 121.2(4)
C26 C27 C18 118.6(4)
C11 C27 C18 120.2(4)
C32 C31 C33 109.8(4)
C32 C31 Si1 112.9(4)
C33 C31 Si1 114.6(4)
C32 C31 H31 106.3
C33 C31 H31 106.3
Si1 C31 H31 106.3
C31 C32 H32A 109.5
C31 C32 H32B 109.5
H32A C32 H32B 109.5
C31 C32 H32C 109.5
H32A C32 H32C 109.5
H32B C32 H32C 109.5
C31 C33 H33A 109.5
C31 C33 H33B 109.5
H33A C33 H33B 109.5
C31 C33 H33C 109.5
H33A C33 H33C 109.5
H33B C33 H33C 109.5
C36 C34 C35 109.9(4)
C36 C34 Si1 112.5(4)
C35 C34 Si1 111.1(4)
C36 C34 H34 107.7
C35 C34 H34 107.7
Si1 C34 H34 107.7
C34 C35 H35A 109.5
C34 C35 H35B 109.5
H35A C35 H35B 109.5
C34 C35 H35C 109.5
H35A C35 H35C 109.5
H35B C35 H35C 109.5
C34 C36 H36A 109.5
C34 C36 H36B 109.5
H36A C36 H36B 109.5
C34 C36 H36C 109.5
H36A C36 H36C 109.5
H36B C36 H36C 109.5
C39 C37 C38 110.6(4)
C39 C37 Si1 114.0(3)
C38 C37 Si1 112.1(3)
C39 C37 H37 106.5
C38 C37 H37 106.5
Si1 C37 H37 106.5
C37 C38 H38A 109.5
C37 C38 H38B 109.5
H38A C38 H38B 109.5
C37 C38 H38C 109.5
H38A C38 H38C 109.5
H38B C38 H38C 109.5
C37 C39 H39A 109.5
C37 C39 H39B 109.5
H39A C39 H39B 109.5
C37 C39 H39C 109.5
H39A C39 H39C 109.5
H39B C39 H39C 109.5
C42 C41 C43 111.9(4)
C42 C41 Si2 112.5(4)
C43 C41 Si2 113.0(4)
C42 C41 H41 106.3
C43 C41 H41 106.3
Si2 C41 H41 106.3
C41 C42 H42A 109.5
C41 C42 H42B 109.5
H42A C42 H42B 109.5
C41 C42 H42C 109.5
H42A C42 H42C 109.5
H42B C42 H42C 109.5
C41 C43 H43A 109.5
C41 C43 H43B 109.5
H43A C43 H43B 109.5
C41 C43 H43C 109.5
H43A C43 H43C 109.5
H43B C43 H43C 109.5
C45 C44 C46 109.9(5)
C45 C44 Si2 116.1(4)
C46 C44 Si2 112.9(4)
C45 C44 H44 105.7
C46 C44 H44 105.7
Si2 C44 H44 105.7
C44 C45 H45A 109.5
C44 C45 H45B 109.5
H45A C45 H45B 109.5
C44 C45 H45C 109.5
H45A C45 H45C 109.5
H45B C45 H45C 109.5
C44 C46 H46A 109.5
C44 C46 H46B 109.5
H46A C46 H46B 109.5
C44 C46 H46C 109.5
H46A C46 H46C 109.5
H46B C46 H46C 109.5
C48 C47 C49 110.3(5)
C48 C47 Si2 112.5(4)
C49 C47 Si2 112.0(4)
C48 C47 H47 107.2
C49 C47 H47 107.2
Si2 C47 H47 107.2
C47 C48 H48A 109.5
C47 C48 H48B 109.5
H48A C48 H48B 109.5
C47 C48 H48C 109.5
H48A C48 H48C 109.5
H48B C48 H48C 109.5
C47 C49 H49A 109.5
C47 C49 H49B 109.5
H49A C49 H49B 109.5
C47 C49 H49C 109.5
H49A C49 H49C 109.5
H49B C49 H49C 109.5

loop_
_geom_bond_atom_site_label_1
_geom_bond_atom_site_label_2
_geom_bond_distance
Si1 C2 1.844(5)
Si1 C31 1.872(5)
Si1 C37 1.877(5)
Si1 C34 1.884(5)
Si2 C4 1.836(5)
Si2 C47 1.869(5)
Si2 C44 1.878(5)
Si2 C41 1.893(5)
C1 C2 1.201(6)
C1 C11 1.434(6)
C3 C4 1.193(6)
C3 C17 1.432(6)
C11 C12 1.401(6)
C11 C27 1.425(6)
C12 N13 1.364(5)
C12 C16 1.431(6)
N13 S1 1.611(4)
S1 N15 1.610(4)
N15 C16 1.362(6)
C16 C17 1.404(6)
C17 C18 1.409(6)
C18 C19 1.402(6)
C18 C27 1.442(6)
C19 C20 1.384(6)
C19 H19 0.9500
C20 C25 1.429(6)
C20 C21 1.429(6)
C21 C22 1.342(6)
C21 H21 0.9500
C22 C23 1.412(6)
C22 H22 0.9500
C23 C24 1.348(6)
C23 H23 0.9500
C24 C25 1.432(6)
C24 H24 0.9500
C25 C26 1.386(6)
C26 C27 1.407(6)
C26 H26 0.9500
C31 C32 1.531(7)
C31 C33 1.534(6)
C31 H31 1.0000
C32 H32A 0.9800
C32 H32B 0.9800
C32 H32C 0.9800
C33 H33A 0.9800
C33 H33B 0.9800
C33 H33C 0.9800
C34 C36 1.525(7)
C34 C35 1.530(6)
C34 H34 1.0000
C35 H35A 0.9800
C35 H35B 0.9800
C35 H35C 0.9800
C36 H36A 0.9800
C36 H36B 0.9800
C36 H36C 0.9800
C37 C39 1.532(6)
C37 C38 1.541(6)
C37 H37 1.0000
C38 H38A 0.9800
C38 H38B 0.9800
C38 H38C 0.9800
C39 H39A 0.9800
C39 H39B 0.9800
C39 H39C 0.9800
C41 C42 1.517(7)
C41 C43 1.523(6)
C41 H41 1.0000
C42 H42A 0.9800
C42 H42B 0.9800
C42 H42C 0.9800
C43 H43A 0.9800
C43 H43B 0.9800
C43 H43C 0.9800
C44 C45 1.507(7)
C44 C46 1.526(6)
C44 H44 1.0000
C45 H45A 0.9800
C45 H45B 0.9800
C45 H45C 0.9800
C46 H46A 0.9800
C46 H46B 0.9800
C46 H46C 0.9800
C47 C48 1.523(7)
C47 C49 1.526(7)
C47 H47 1.0000
C48 H48A 0.9800
C48 H48B 0.9800
C48 H48C 0.9800
C49 H49A 0.9800
C49 H49B 0.9800
C49 H49C 0.9800

loop_
_geom_torsion_atom_site_label_1
_geom_torsion_atom_site_label_2
_geom_torsion_atom_site_label_3
_geom_torsion_atom_site_label_4
_geom_torsion
C11 C1 C2 Si1 7(10)
C31 Si1 C2 C1 -153(4)
C37 Si1 C2 C1 -32(4)
C34 Si1 C2 C1 89(4)
C17 C3 C4 Si2 -45(22)
C47 Si2 C4 C3 105(6)
C44 Si2 C4 C3 -17(6)
C41 Si2 C4 C3 -135(6)
C2 C1 C11 C12 62(7)
C2 C1 C11 C27 -115(7)
C27 C11 C12 N13 -176.8(4)
C1 C11 C12 N13 5.6(7)
C27 C11 C12 C16 3.6(7)
C1 C11 C12 C16 -173.9(4)
C11 C12 N13 S1 -179.3(4)
C16 C12 N13 S1 0.3(5)
C12 N13 S1 N15 0.4(4)
N13 S1 N15 C16 -1.0(4)
S1 N15 C16 C17 -179.0(4)
S1 N15 C16 C12 1.3(5)
N13 C12 C16 N15 -1.1(6)
C11 C12 C16 N15 178.5(4)
N13 C12 C16 C17 179.2(4)
C11 C12 C16 C17 -1.2(7)
N15 C16 C17 C18 178.9(4)
C12 C16 C17 C18 -1.5(7)
N15 C16 C17 C3 -3.3(7)
C12 C16 C17 C3 176.3(4)
C4 C3 C17 C16 -21(18)
C4 C3 C17 C18 157(18)
C16 C17 C18 C19 -176.9(4)
C3 C17 C18 C19 5.4(7)
C16 C17 C18 C27 1.6(7)
C3 C17 C18 C27 -176.1(4)
C17 C18 C19 C20 -179.6(4)
C27 C18 C19 C20 1.8(7)
C18 C19 C20 C25 -0.2(7)
C18 C19 C20 C21 -179.6(4)
C19 C20 C21 C22 -179.5(5)
C25 C20 C21 C22 1.1(7)
C20 C21 C22 C23 -0.8(7)
C21 C22 C23 C24 -0.1(8)
C22 C23 C24 C25 0.7(7)
C19 C20 C25 C26 -1.0(7)
C21 C20 C25 C26 178.5(4)
C19 C20 C25 C24 -179.8(4)
C21 C20 C25 C24 -0.4(6)
C23 C24 C25 C26 -179.3(5)
C23 C24 C25 C20 -0.5(7)
C20 C25 C26 C27 0.4(7)
C24 C25 C26 C27 179.3(4)
C25 C26 C27 C11 179.5(4)
C25 C26 C27 C18 1.2(7)
C12 C11 C27 C26 178.3(4)
C1 C11 C27 C26 -4.2(7)
C12 C11 C27 C18 -3.5(6)
C1 C11 C27 C18 174.0(4)
C19 C18 C27 C26 -2.3(6)
C17 C18 C27 C26 179.2(4)
C19 C18 C27 C11 179.4(4)
C17 C18 C27 C11 0.9(7)
C2 Si1 C31 C32 63.9(4)
C37 Si1 C31 C32 -54.4(4)
C34 Si1 C31 C32 179.3(4)
C2 Si1 C31 C33 -169.4(4)
C37 Si1 C31 C33 72.3(4)
C34 Si1 C31 C33 -54.0(4)
C2 Si1 C34 C36 -61.1(4)
C31 Si1 C34 C36 -177.7(4)
C37 Si1 C34 C36 56.4(4)
C2 Si1 C34 C35 62.5(4)
C31 Si1 C34 C35 -54.1(4)
C37 Si1 C34 C35 -179.9(3)
C2 Si1 C37 C39 34.5(4)
C31 Si1 C37 C39 152.8(3)
C34 Si1 C37 C39 -82.0(4)
C2 Si1 C37 C38 161.1(3)
C31 Si1 C37 C38 -80.6(4)
C34 Si1 C37 C38 44.6(4)
C4 Si2 C41 C42 52.4(4)
C47 Si2 C41 C42 168.9(4)
C44 Si2 C41 C42 -64.4(4)
C4 Si2 C41 C43 -179.6(4)
C47 Si2 C41 C43 -63.1(4)
C44 Si2 C41 C43 63.6(4)
C4 Si2 C44 C45 30.5(5)
C47 Si2 C44 C45 -87.7(5)
C41 Si2 C44 C45 146.1(5)
C4 Si2 C44 C46 158.7(4)
C47 Si2 C44 C46 40.5(5)
C41 Si2 C44 C46 -85.7(5)
C4 Si2 C47 C48 71.1(4)
C44 Si2 C47 C48 -170.2(4)
C41 Si2 C47 C48 -44.7(5)
C4 Si2 C47 C49 -53.8(5)
C44 Si2 C47 C49 64.9(5)
C41 Si2 C47 C49 -169.6(4)

loop_
_cod_related_entry_id
_cod_related_entry_database
_cod_related_entry_code
1 ChemSpider 30652112
